data_7213950
loop_
_publ_author_name
'Fan, Liming'
'Zhang, Xiutang'
'Zhang, Wei'
'Ding, Yuanshuai'
'Fan, Weiliu'
'Sun, Liming'
'Zhao, Xian'

_publ_section_title
;
 Syntheses, structures, and properties of a series of 2D and 3D
 coordination polymers based on trifunctional pyridinedicarboxylate and
 different (bis)imidazole bridging ligands
;
_journal_issue 11
_journal_name_full CrystEngComm
_journal_page_first 2144
_journal_paper_doi 10.1039/c3ce42203h
_journal_volume 16
_journal_year 2014
_chemical_formula_moiety '2(C56 H42 Co2 N6 O11), 5(H2 O)'
_chemical_formula_sum 'C112 H94 Co4 N12 O27'
_chemical_formula_weight 2275.71
_chemical_name_systematic
; 
 ? 
;
_space_group_IT_number 5
_symmetry_cell_setting monoclinic
_symmetry_space_group_name_Hall 'C 2y'
_symmetry_space_group_name_H-M 'C 1 2 1'
_atom_sites_solution_hydrogens geom
_atom_sites_solution_primary direct
_atom_sites_solution_secondary difmap
_audit_creation_method SHELXL-97
_cell_angle_alpha 90.00
_cell_angle_beta 117.075(4)
_cell_angle_gamma 90.00
_cell_formula_units_Z 2
_cell_length_a 27.381(6)
_cell_length_b 11.289(2)
_cell_length_c 18.020(4)
_cell_measurement_reflns_used 1579
_cell_measurement_temperature 296(2)
_cell_measurement_theta_max 20.80
_cell_measurement_theta_min 2.32
_cell_volume 4959.6(18)
_computing_cell_refinement 'Bruker SMART'
_computing_data_collection 'Bruker SMART'
_computing_data_reduction 'Bruker SAINT'
_computing_molecular_graphics 'Bruker SHELXTL'
_computing_publication_material 'Bruker SHELXTL'
_computing_structure_refinement 'SHELXL-97 (Sheldrick, 1997)'
_computing_structure_solution 'SHELXS-97 (Sheldrick, 1990)'
_diffrn_ambient_temperature 296(2)
_diffrn_measured_fraction_theta_full 0.998
_diffrn_measured_fraction_theta_max 0.998
_diffrn_measurement_device_type 'CCD area detector'
_diffrn_measurement_method 'phi and omega scans'
_diffrn_radiation_monochromator graphite
_diffrn_radiation_source 'fine-focus sealed tube'
_diffrn_radiation_type MoK\a
_diffrn_radiation_wavelength 0.71073
_diffrn_reflns_av_R_equivalents 0.0499
_diffrn_reflns_av_sigmaI/netI 0.0926
_diffrn_reflns_limit_h_max 32
_diffrn_reflns_limit_h_min -32
_diffrn_reflns_limit_k_max 13
_diffrn_reflns_limit_k_min -12
_diffrn_reflns_limit_l_max 21
_diffrn_reflns_limit_l_min -21
_diffrn_reflns_number 12957
_diffrn_reflns_theta_full 25.00
_diffrn_reflns_theta_max 25.00
_diffrn_reflns_theta_min 1.27
_diffrn_standards_number 0
_exptl_absorpt_coefficient_mu 0.746
_exptl_absorpt_correction_T_max 0.9496
_exptl_absorpt_correction_T_min 0.7253
_exptl_absorpt_correction_type multi-scan
_exptl_absorpt_process_details '(SADABS; Bruker, 2001)'
_exptl_crystal_colour red
_exptl_crystal_density_diffrn 1.524
_exptl_crystal_density_method 'not measured'
_exptl_crystal_description block
_exptl_crystal_F_000 2348
_exptl_crystal_size_max 0.46
_exptl_crystal_size_mid 0.16
_exptl_crystal_size_min 0.07
_refine_diff_density_max 0.447
_refine_diff_density_min -0.499
_refine_diff_density_rms 0.081
_refine_ls_abs_structure_details 'Flack H D (1983), Acta Cryst. A39, 876-881'
_refine_ls_abs_structure_Flack 0.00
_refine_ls_extinction_method none
_refine_ls_goodness_of_fit_ref 0.997
_refine_ls_hydrogen_treatment mixed
_refine_ls_matrix_type full
_refine_ls_number_parameters 732
_refine_ls_number_reflns 7812
_refine_ls_number_restraints 21
_refine_ls_restrained_S_all 0.995
_refine_ls_R_factor_all 0.0893
_refine_ls_R_factor_gt 0.0585
_refine_ls_shift/su_max 0.001
_refine_ls_shift/su_mean 0.000
_refine_ls_structure_factor_coef Fsqd
_refine_ls_weighting_details 'calc w=1/[\s^2^(Fo^2^)+(0.0680P)^2^+4.5082P] where P=(Fo^2^+2Fc^2^)/3'
_refine_ls_weighting_scheme calc
_refine_ls_wR_factor_gt 0.1293
_refine_ls_wR_factor_ref 0.1518
_reflns_number_gt 5704
_reflns_number_total 7812
_reflns_threshold_expression >2sigma(I)
_cod_data_source_file c3ce42203h.txt
_cod_data_source_block z
_cod_depositor_comments
;
The following automatic conversions were performed:

'_symmetry_cell_setting' value 'Monoclinic' changed to 'monoclinic'
according to
/usr/data/users/saulius/automatic-downloads/current/RSC/lib/dictionaries/cif_core.dic
dictionary named 'cif_core.dic' version 2.4.2 from 2011-04-26.

Automatic conversion script
Id: cif_fix_values 2281 2013-09-26 08:29:07Z andrius 
;
_cod_original_cell_volume 4959.6(17)
_cod_original_sg_symbol_H-M C2
_cod_database_code 7213950

loop_
_symmetry_equiv_pos_as_xyz
'x, y, z'
'-x, y, -z'
'x+1/2, y+1/2, z'
'-x+1/2, y+1/2, -z'

loop_
_atom_site_label
_atom_site_type_symbol
_atom_site_fract_x
_atom_site_fract_y
_atom_site_fract_z
_atom_site_U_iso_or_equiv
_atom_site_adp_type
_atom_site_occupancy
_atom_site_symmetry_multiplicity
_atom_site_calc_flag
_atom_site_refinement_flags
C1 C 0.1396(3) -0.0678(8) 1.3171(5) 0.0277(18) Uani 1 1 d .
H1 H 0.1481 -0.1219 1.3602 0.033 Uiso 1 1 calc R
C2 C 0.0823(3) -0.0099(7) 1.1823(5) 0.0309(19) Uani 1 1 d .
H2 H 0.0515 -0.0244 1.1320 0.037 Uiso 1 1 calc R
C3 C 0.1130(3) 0.0928(7) 1.1893(4) 0.0259(18) Uani 1 1 d .
C4 C 0.1593(3) 0.1093(8) 1.2664(5) 0.0338(19) Uani 1 1 d .
H4 H 0.1813 0.1757 1.2744 0.041 Uiso 1 1 calc R
C5 C 0.1728(3) 0.0295(8) 1.3302(4) 0.0270(18) Uani 1 1 d .
C6 C 0.2202(3) 0.0468(8) 1.4149(5) 0.0278(19) Uani 1 1 d .
C7 C 0.2619(3) 0.1251(9) 1.4296(5) 0.041(2) Uani 1 1 d .
H7 H 0.2608 0.1694 1.3853 0.050 Uiso 1 1 calc R
C8 C 0.3053(3) 0.1406(8) 1.5071(5) 0.039(2) Uani 1 1 d .
H8 H 0.3327 0.1945 1.5139 0.046 Uiso 1 1 calc R
C9 C 0.3089(3) 0.0775(7) 1.5749(5) 0.0298(19) Uani 1 1 d .
C10 C 0.2688(4) -0.0028(9) 1.5625(6) 0.052(3) Uani 1 1 d .
H10 H 0.2708 -0.0478 1.6070 0.062 Uiso 1 1 calc R
C11 C 0.2244(4) -0.0183(9) 1.4829(5) 0.056(3) Uani 1 1 d .
H11 H 0.1973 -0.0733 1.4757 0.067 Uiso 1 1 calc R
C12 C 0.3543(3) 0.1022(8) 1.6615(5) 0.034(2) Uani 1 1 d .
C13 C 0.0964(3) 0.1757(7) 1.1196(5) 0.0265(18) Uani 1 1 d .
C14 C 0.0996(3) 0.2979(8) 1.1336(5) 0.036(2) Uani 1 1 d .
H14 H 0.1137 0.3262 1.1879 0.043 Uiso 1 1 calc R
C15 C 0.0823(4) 0.3766(8) 1.0690(5) 0.038(2) Uani 1 1 d .
H15 H 0.0847 0.4574 1.0803 0.046 Uiso 1 1 calc R
C16 C 0.0615(3) 0.3390(7) 0.9883(5) 0.0272(18) Uani 1 1 d .
C17 C 0.0582(3) 0.2179(8) 0.9727(5) 0.034(2) Uani 1 1 d .
H17 H 0.0448 0.1905 0.9183 0.041 Uiso 1 1 calc R
C18 C 0.0750(3) 0.1372(8) 1.0384(5) 0.036(2) Uani 1 1 d .
H18 H 0.0716 0.0563 1.0272 0.044 Uiso 1 1 calc R
C19 C 0.0396(3) 0.4251(8) 0.9168(4) 0.0298(19) Uani 1 1 d .
C20 C 0.1312(3) 0.2685(8) 0.8274(5) 0.0317(18) Uani 1 1 d .
H20 H 0.1392 0.3206 0.8714 0.038 Uiso 1 1 calc R
C21 C 0.1670(3) 0.1761(7) 0.8420(4) 0.0241(17) Uani 1 1 d .
C22 C 0.1537(3) 0.1019(8) 0.7733(4) 0.0307(19) Uani 1 1 d .
H22 H 0.1762 0.0376 0.7784 0.037 Uiso 1 1 calc R
C23 C 0.1081(3) 0.1220(8) 0.6980(4) 0.0314(19) Uani 1 1 d .
C24 C 0.0757(3) 0.2145(8) 0.6934(5) 0.034(2) Uani 1 1 d .
H24 H 0.0441 0.2267 0.6437 0.040 Uiso 1 1 calc R
C25 C 0.0934(3) 0.0394(8) 0.6265(5) 0.0294(18) Uani 1 1 d .
C26 C 0.0985(4) -0.0810(8) 0.6360(5) 0.043(2) Uani 1 1 d .
H26 H 0.1117 -0.1137 0.6890 0.052 Uiso 1 1 calc R
C27 C 0.0842(4) -0.1553(8) 0.5674(5) 0.041(2) Uani 1 1 d .
H27 H 0.0877 -0.2369 0.5751 0.050 Uiso 1 1 calc R
C28 C 0.0645(3) -0.1085(8) 0.4868(5) 0.032(2) Uani 1 1 d .
C29 C 0.0596(4) 0.0125(8) 0.4777(6) 0.039(2) Uani 1 1 d .
H29 H 0.0464 0.0452 0.4246 0.047 Uiso 1 1 calc R
C30 C 0.0737(3) 0.0861(8) 0.5447(5) 0.033(2) Uani 1 1 d .
H30 H 0.0704 0.1676 0.5367 0.040 Uiso 1 1 calc R
C31 C 0.0480(3) -0.1878(8) 0.4124(5) 0.033(2) Uani 1 1 d .
C32 C 0.2161(3) 0.1606(7) 0.9227(5) 0.0289(19) Uani 1 1 d .
C33 C 0.2602(3) 0.0941(8) 0.9296(5) 0.037(2) Uani 1 1 d .
H33 H 0.2596 0.0600 0.8822 0.045 Uiso 1 1 calc R
C34 C 0.3050(3) 0.0776(9) 1.0058(5) 0.041(2) Uani 1 1 d .
H34 H 0.3338 0.0306 1.0090 0.050 Uiso 1 1 calc R
C35 C 0.3086(3) 0.1286(8) 1.0776(5) 0.034(2) Uani 1 1 d .
C36 C 0.2648(4) 0.1946(9) 1.0716(5) 0.049(3) Uani 1 1 d .
H36 H 0.2657 0.2291 1.1190 0.058 Uiso 1 1 calc R
C37 C 0.2193(3) 0.2100(8) 0.9951(5) 0.044(2) Uani 1 1 d .
H37 H 0.1900 0.2549 0.9923 0.053 Uiso 1 1 calc R
C38 C 0.3581(4) 0.1063(8) 1.1595(5) 0.037(2) Uani 1 1 d .
C39 C -0.0655(4) 0.2939(10) 0.6785(5) 0.055(3) Uani 1 1 d .
H39 H -0.0561 0.2618 0.7308 0.066 Uiso 1 1 calc R
C40 C -0.1111(3) 0.2674(11) 0.6081(5) 0.061(3) Uani 1 1 d .
H40 H -0.1376 0.2118 0.6025 0.074 Uiso 1 1 calc R
C41 C -0.0638(3) 0.3970(8) 0.5816(5) 0.044(2) Uani 1 1 d .
H41 H -0.0526 0.4490 0.5524 0.053 Uiso 1 1 calc R
C42 C -0.1511(3) 0.3378(8) 0.4614(5) 0.0313(19) Uani 1 1 d .
C43 C -0.1503(4) 0.4235(11) 0.4099(5) 0.066(3) Uani 1 1 d .
H43 H -0.1235 0.4821 0.4306 0.079 Uiso 1 1 calc R
C44 C -0.1892(4) 0.4262(11) 0.3257(5) 0.064(3) Uani 1 1 d .
H44 H -0.1880 0.4860 0.2911 0.077 Uiso 1 1 calc R
C45 C -0.2295(3) 0.3395(8) 0.2940(5) 0.0322(19) Uani 1 1 d .
C46 C -0.2292(4) 0.2543(11) 0.3467(5) 0.085(4) Uani 1 1 d .
H46 H -0.2558 0.1954 0.3267 0.102 Uiso 1 1 calc R
C47 C -0.1900(4) 0.2521(12) 0.4303(6) 0.080(4) Uani 1 1 d .
H47 H -0.1907 0.1917 0.4648 0.096 Uiso 1 1 calc R
C48 C -0.2711(3) 0.3428(8) 0.2043(5) 0.036(2) Uani 1 1 d .
C49 C -0.2642(4) 0.4094(9) 0.1452(5) 0.057(3) Uani 1 1 d .
H49 H -0.2320 0.4528 0.1619 0.069 Uiso 1 1 calc R
C50 C -0.3026(3) 0.4142(8) 0.0634(5) 0.052(3) Uani 1 1 d .
H50 H -0.2961 0.4572 0.0248 0.062 Uiso 1 1 calc R
C51 C -0.3515(3) 0.3537(8) 0.0392(5) 0.034(2) Uani 1 1 d .
C52 C -0.3589(3) 0.2845(9) 0.0948(5) 0.046(2) Uani 1 1 d .
H52 H -0.3905 0.2390 0.0775 0.055 Uiso 1 1 calc R
C53 C -0.3199(3) 0.2814(9) 0.1765(5) 0.040(2) Uani 1 1 d .
H53 H -0.3265 0.2366 0.2144 0.048 Uiso 1 1 calc R
C54 C -0.3974(3) 0.4504(10) -0.1004(5) 0.054(3) Uani 1 1 d .
H54 H -0.3722 0.5105 -0.0920 0.064 Uiso 1 1 calc R
C55 C -0.4454(3) 0.4327(9) -0.1696(5) 0.048(2) Uani 1 1 d .
H55 H -0.4589 0.4800 -0.2171 0.058 Uiso 1 1 calc R
C56 C -0.4372(3) 0.2962(8) -0.0835(5) 0.040(2) Uani 1 1 d .
H56 H -0.4434 0.2291 -0.0592 0.049 Uiso 1 1 calc R
Co1 Co 0.04563(4) -0.23462(16) 1.24577(6) 0.0265(3) Uani 1 1 d D
Co2 Co 0.03932(4) 0.44703(17) 0.75055(6) 0.0262(3) Uani 1 1 d .
N1 N 0.0949(2) -0.0867(6) 1.2431(4) 0.0333(17) Uani 1 1 d .
N2 N 0.0865(2) 0.2913(6) 0.7575(4) 0.0327(16) Uani 1 1 d .
N3 N -0.0351(2) 0.3752(6) 0.6611(4) 0.0284(15) Uani 1 1 d .
N4 N -0.1109(2) 0.3372(6) 0.5468(4) 0.0293(16) Uani 1 1 d .
N5 N -0.3932(3) 0.3656(6) -0.0467(4) 0.0360(17) Uani 1 1 d .
N6 N -0.4709(2) 0.3352(6) -0.1593(4) 0.0309(16) Uani 1 1 d .
O1 O 0.3569(2) 0.0461(6) 1.7222(3) 0.0487(17) Uani 1 1 d .
O2 O 0.3872(2) 0.1821(5) 1.6642(3) 0.0371(14) Uani 1 1 d .
O3 O 0.0364(2) 0.5318(5) 0.9331(3) 0.0378(14) Uani 1 1 d .
O4 O 0.0256(2) 0.3832(5) 0.8442(3) 0.0386(14) Uani 1 1 d .
O5 O 0.3622(3) 0.1584(8) 1.2231(4) 0.095(3) Uani 1 1 d .
O6 O 0.3902(2) 0.0291(6) 1.1599(3) 0.0379(15) Uani 1 1 d .
O7 O 0.0415(2) -0.2963(6) 0.4212(3) 0.0425(15) Uani 1 1 d .
O8 O 0.0418(2) -0.1425(5) 0.3453(3) 0.0350(13) Uani 1 1 d .
O9 O 0.0648(2) 0.5083(6) 0.6608(3) 0.0456(16) Uani 1 1 d D
O10 O 0.0531(2) -0.3435(4) 1.1583(3) 0.0397(14) Uani 1 1 d D
O11 O -0.0046(2) -0.3727(5) 1.2682(3) 0.0402(14) Uani 1 1 d D
O12 O 1.0000 0.5800(8) 0.5000 0.050(2) Uani 1 2 d SD
O13 O 0.2856(8) 0.238(2) 0.2772(13) 0.415(18) Uani 1 1 d D
O14 O 0.2792(4) 0.9557(13) 0.7700(8) 0.165(5) Uani 1 1 d D
H1W H 0.091(2) 0.551(6) 0.688(4) 0.080 Uiso 1 1 d D
H3W H 0.0815(8) -0.381(4) 1.1704(12) 0.080 Uiso 1 1 d D
H4W H 0.0258(3) -0.371(4) 1.1194(19) 0.080 Uiso 1 1 d D
H2W H 0.053(3) 0.513(8) 0.6101(6) 0.080 Uiso 1 1 d D
H9W H 0.2948(15) 0.266(7) 0.244(3) 0.550 Uiso 1 1 d D
H5W H 0.0085(12) -0.382(3) 1.3188(4) 0.080 Uiso 1 1 d D
H6W H -0.0365(3) -0.350(2) 1.246(3) 0.080 Uiso 1 1 d D
H10W H 0.262(3) 0.276(7) 0.283(6) 0.550 Uiso 1 1 d D
H12W H 0.3049(16) 0.979(8) 0.762(5) 0.080 Uiso 1 1 d D
H11W H 0.288(3) 0.906(8) 0.807(5) 0.080 Uiso 1 1 d D
H7W H 0.983(3) 0.619(7) 0.520(5) 0.080 Uiso 1 1 d D

loop_
_atom_site_aniso_label
_atom_site_aniso_U_11
_atom_site_aniso_U_22
_atom_site_aniso_U_33
_atom_site_aniso_U_23
_atom_site_aniso_U_13
_atom_site_aniso_U_12
C1 0.021(4) 0.023(4) 0.025(4) -0.002(3) -0.001(3) -0.001(3)
C2 0.029(4) 0.028(5) 0.022(4) 0.001(3) -0.001(4) -0.001(3)
C3 0.032(4) 0.026(5) 0.020(4) 0.001(3) 0.013(4) 0.000(3)
C4 0.040(5) 0.025(5) 0.030(5) 0.006(4) 0.010(4) -0.004(4)
C5 0.022(4) 0.035(5) 0.014(4) 0.001(3) 0.000(3) 0.002(3)
C6 0.023(4) 0.029(5) 0.023(4) 0.008(3) 0.004(4) 0.002(3)
C7 0.035(5) 0.051(6) 0.024(5) 0.009(4) 0.001(4) -0.014(4)
C8 0.031(5) 0.042(6) 0.033(5) -0.004(4) 0.006(4) -0.016(4)
C9 0.024(4) 0.029(5) 0.028(5) -0.005(4) 0.005(4) 0.000(4)
C10 0.056(6) 0.052(6) 0.028(5) 0.005(4) 0.003(5) -0.029(5)
C11 0.060(6) 0.057(7) 0.030(5) -0.002(4) 0.002(5) -0.039(5)
C12 0.026(4) 0.030(5) 0.032(5) -0.004(4) 0.001(4) 0.005(4)
C13 0.031(4) 0.028(5) 0.019(4) 0.004(3) 0.010(4) 0.001(4)
C14 0.043(5) 0.037(6) 0.016(4) -0.007(4) 0.002(4) -0.010(4)
C15 0.056(6) 0.022(5) 0.026(5) 0.002(4) 0.010(5) 0.004(4)
C16 0.027(4) 0.023(5) 0.026(4) 0.008(3) 0.008(4) 0.003(3)
C17 0.047(5) 0.035(5) 0.009(4) 0.000(3) 0.002(4) 0.001(4)
C18 0.049(5) 0.017(5) 0.040(5) 0.005(4) 0.017(5) 0.000(4)
C19 0.023(4) 0.037(5) 0.018(4) 0.004(3) 0.000(3) 0.003(4)
C20 0.032(4) 0.030(4) 0.024(4) -0.010(4) 0.006(4) 0.001(4)
C21 0.030(4) 0.020(4) 0.021(4) -0.002(3) 0.010(4) 0.004(3)
C22 0.029(4) 0.029(5) 0.026(4) 0.003(4) 0.005(4) 0.013(4)
C23 0.034(4) 0.030(5) 0.022(4) -0.002(4) 0.005(4) 0.005(4)
C24 0.032(4) 0.042(5) 0.019(4) -0.005(4) 0.005(4) -0.001(4)
C25 0.027(4) 0.032(5) 0.021(4) -0.006(4) 0.003(4) 0.001(4)
C26 0.064(6) 0.032(6) 0.020(4) -0.007(4) 0.006(5) -0.001(4)
C27 0.064(6) 0.027(5) 0.030(5) -0.003(4) 0.019(5) 0.000(4)
C28 0.035(5) 0.043(5) 0.014(4) 0.003(4) 0.007(4) -0.001(4)
C29 0.055(6) 0.029(5) 0.034(5) 0.006(4) 0.021(5) 0.003(4)
C30 0.033(5) 0.036(5) 0.023(4) 0.001(4) 0.007(4) -0.002(4)
C31 0.029(4) 0.040(5) 0.028(5) -0.009(4) 0.012(4) -0.001(3)
C32 0.032(4) 0.026(5) 0.022(4) 0.001(3) 0.006(4) 0.003(4)
C33 0.039(5) 0.046(6) 0.017(4) 0.004(4) 0.005(4) 0.018(4)
C34 0.033(5) 0.051(7) 0.028(5) 0.001(4) 0.003(4) 0.018(4)
C35 0.021(4) 0.033(5) 0.031(5) 0.001(4) -0.002(4) 0.004(4)
C36 0.046(5) 0.059(7) 0.020(5) -0.013(4) -0.002(4) 0.014(5)
C37 0.040(5) 0.040(5) 0.036(5) -0.005(4) 0.003(4) 0.018(4)
C38 0.047(5) 0.025(5) 0.027(5) -0.004(4) 0.008(4) -0.001(4)
C39 0.054(6) 0.083(8) 0.020(4) 0.004(5) 0.009(4) -0.034(6)
C40 0.054(5) 0.080(8) 0.024(5) 0.007(5) -0.005(4) -0.041(6)
C41 0.035(5) 0.044(6) 0.036(6) 0.012(4) 0.002(5) -0.012(4)
C42 0.026(4) 0.039(5) 0.019(4) -0.002(4) 0.002(4) 0.000(4)
C43 0.060(6) 0.089(9) 0.025(5) -0.008(5) -0.002(5) -0.050(6)
C44 0.063(6) 0.083(9) 0.030(5) 0.010(5) 0.008(5) -0.031(6)
C45 0.021(4) 0.041(5) 0.027(5) -0.002(4) 0.005(4) -0.001(3)
C46 0.063(6) 0.109(10) 0.029(5) 0.027(6) -0.025(5) -0.053(7)
C47 0.064(6) 0.094(9) 0.035(5) 0.026(6) -0.018(5) -0.042(6)
C48 0.026(4) 0.043(5) 0.032(5) 0.003(4) 0.007(4) -0.003(4)
C49 0.043(5) 0.068(7) 0.037(5) 0.010(5) -0.003(4) -0.029(4)
C50 0.042(5) 0.057(7) 0.037(5) 0.020(4) 0.001(4) -0.019(4)
C51 0.024(4) 0.040(5) 0.026(5) -0.002(4) 0.000(4) 0.001(4)
C52 0.040(5) 0.062(7) 0.029(5) 0.014(4) 0.010(4) -0.011(5)
C53 0.030(4) 0.052(6) 0.022(4) 0.002(4) -0.001(4) -0.013(4)
C54 0.053(5) 0.065(7) 0.031(5) 0.004(5) 0.009(5) -0.032(6)
C55 0.042(5) 0.043(6) 0.033(5) 0.005(4) -0.006(4) -0.015(5)
C56 0.036(5) 0.036(5) 0.026(5) -0.002(4) -0.006(4) -0.010(4)
Co1 0.0267(5) 0.0235(6) 0.0179(5) 0.0007(4) 0.0002(5) -0.0012(4)
Co2 0.0256(5) 0.0255(6) 0.0177(5) 0.0006(4) 0.0013(5) 0.0016(4)
N1 0.027(3) 0.037(4) 0.025(3) 0.000(3) 0.003(3) -0.008(3)
N2 0.031(3) 0.035(4) 0.021(3) -0.005(3) 0.002(3) 0.010(3)
N3 0.028(3) 0.031(4) 0.015(3) 0.006(3) 0.000(3) -0.001(3)
N4 0.026(3) 0.029(4) 0.024(4) 0.000(3) 0.004(3) -0.005(3)
N5 0.031(4) 0.038(5) 0.029(4) 0.001(3) 0.005(3) -0.010(3)
N6 0.024(3) 0.029(4) 0.028(4) 0.002(3) 0.001(3) -0.003(3)
O1 0.053(4) 0.049(4) 0.024(3) 0.011(3) 0.001(3) -0.015(3)
O2 0.039(3) 0.036(4) 0.024(3) -0.003(3) 0.003(3) -0.007(3)
O3 0.049(4) 0.026(3) 0.032(3) 0.006(2) 0.013(3) 0.008(3)
O4 0.042(3) 0.047(4) 0.017(3) 0.005(2) 0.005(3) -0.008(3)
O5 0.092(6) 0.098(7) 0.040(4) -0.024(4) -0.019(4) 0.064(5)
O6 0.027(3) 0.048(4) 0.030(3) 0.005(3) 0.005(3) 0.010(3)
O7 0.060(4) 0.039(4) 0.031(3) -0.012(3) 0.023(3) -0.016(3)
O8 0.043(3) 0.035(3) 0.020(3) -0.003(2) 0.008(3) 0.003(3)
O9 0.038(3) 0.068(5) 0.031(3) -0.003(3) 0.015(3) -0.008(3)
O10 0.037(3) 0.044(4) 0.028(3) -0.004(3) 0.006(3) 0.001(3)
O11 0.039(3) 0.035(3) 0.031(3) -0.003(2) 0.003(2) -0.008(2)
O12 0.061(6) 0.050(6) 0.046(5) 0.000 0.030(4) 0.000
O13 0.38(3) 0.65(5) 0.36(2) 0.26(3) 0.29(2) 0.11(3)
O14 0.182(10) 0.163(13) 0.201(13) 0.060(10) 0.130(10) 0.007(10)

loop_
_atom_type_symbol
_atom_type_description
_atom_type_scat_dispersion_real
_atom_type_scat_dispersion_imag
_atom_type_scat_source
C C 0.0033 0.0016 'International Tables Vol C Tables 4.2.6.8 and 6.1.1.4'
H H 0.0000 0.0000 'International Tables Vol C Tables 4.2.6.8 and 6.1.1.4'
N N 0.0061 0.0033 'International Tables Vol C Tables 4.2.6.8 and 6.1.1.4'
O O 0.0106 0.0060 'International Tables Vol C Tables 4.2.6.8 and 6.1.1.4'
Co Co 0.3494 0.9721 'International Tables Vol C Tables 4.2.6.8 and 6.1.1.4'

loop_
_geom_angle_atom_site_label_1
_geom_angle_atom_site_label_2
_geom_angle_atom_site_label_3
_geom_angle
_geom_angle_site_symmetry_1
_geom_angle_site_symmetry_3
N1 C1 C5 121.7(7) . .
N1 C1 H1 119.2 . .
C5 C1 H1 119.2 . .
N1 C2 C3 123.5(7) . .
N1 C2 H2 118.3 . .
C3 C2 H2 118.3 . .
C4 C3 C2 115.6(7) . .
C4 C3 C13 123.5(7) . .
C2 C3 C13 120.8(7) . .
C5 C4 C3 121.3(7) . .
C5 C4 H4 119.3 . .
C3 C4 H4 119.3 . .
C4 C5 C1 118.4(7) . .
C4 C5 C6 123.0(7) . .
C1 C5 C6 118.5(7) . .
C7 C6 C11 116.3(8) . .
C7 C6 C5 122.7(7) . .
C11 C6 C5 121.0(7) . .
C8 C7 C6 122.5(8) . .
C8 C7 H7 118.7 . .
C6 C7 H7 118.7 . .
C7 C8 C9 121.1(8) . .
C7 C8 H8 119.4 . .
C9 C8 H8 119.4 . .
C10 C9 C8 118.0(8) . .
C10 C9 C12 121.0(8) . .
C8 C9 C12 120.8(7) . .
C9 C10 C11 120.6(9) . .
C9 C10 H10 119.7 . .
C11 C10 H10 119.7 . .
C6 C11 C10 121.4(8) . .
C6 C11 H11 119.3 . .
C10 C11 H11 119.3 . .
O1 C12 O2 125.4(8) . .
O1 C12 C9 120.4(8) . .
O2 C12 C9 114.1(8) . .
C18 C13 C14 117.7(7) . .
C18 C13 C3 121.7(8) . .
C14 C13 C3 120.5(7) . .
C15 C14 C13 121.3(8) . .
C15 C14 H14 119.3 . .
C13 C14 H14 119.3 . .
C14 C15 C16 121.3(8) . .
C14 C15 H15 119.4 . .
C16 C15 H15 119.4 . .
C15 C16 C17 118.5(8) . .
C15 C16 C19 121.4(7) . .
C17 C16 C19 120.0(8) . .
C16 C17 C18 120.3(8) . .
C16 C17 H17 119.8 . .
C18 C17 H17 119.8 . .
C13 C18 C17 120.8(8) . .
C13 C18 H18 119.6 . .
C17 C18 H18 119.6 . .
O3 C19 O4 125.3(7) . .
O3 C19 C16 117.7(7) . .
O4 C19 C16 117.1(7) . .
N2 C20 C21 126.9(7) . .
N2 C20 H20 116.5 . .
C21 C20 H20 116.5 . .
C20 C21 C22 114.3(7) . .
C20 C21 C32 122.0(7) . .
C22 C21 C32 123.7(7) . .
C23 C22 C21 121.6(7) . .
C23 C22 H22 119.2 . .
C21 C22 H22 119.2 . .
C24 C23 C22 117.6(7) . .
C24 C23 C25 121.4(7) . .
C22 C23 C25 120.9(7) . .
C23 C24 N2 123.8(7) . .
C23 C24 H24 118.1 . .
N2 C24 H24 118.1 . .
C26 C25 C30 117.9(8) . .
C26 C25 C23 122.7(8) . .
C30 C25 C23 119.4(8) . .
C25 C26 C27 121.0(8) . .
C25 C26 H26 119.5 . .
C27 C26 H26 119.5 . .
C26 C27 C28 120.8(9) . .
C26 C27 H27 119.6 . .
C28 C27 H27 119.6 . .
C29 C28 C27 118.0(9) . .
C29 C28 C31 120.8(8) . .
C27 C28 C31 121.2(8) . .
C30 C29 C28 121.6(9) . .
C30 C29 H29 119.2 . .
C28 C29 H29 119.2 . .
C29 C30 C25 120.8(8) . .
C29 C30 H30 119.6 . .
C25 C30 H30 119.6 . .
O8 C31 O7 123.7(8) . .
O8 C31 C28 118.3(8) . .
O7 C31 C28 118.0(8) . .
C33 C32 C37 117.2(8) . .
C33 C32 C21 121.5(7) . .
C37 C32 C21 121.3(7) . .
C32 C33 C34 120.6(7) . .
C32 C33 H33 119.7 . .
C34 C33 H33 119.7 . .
C35 C34 C33 122.1(8) . .
C35 C34 H34 118.9 . .
C33 C34 H34 118.9 . .
C36 C35 C34 117.7(8) . .
C36 C35 C38 122.3(8) . .
C34 C35 C38 119.9(7) . .
C35 C36 C37 120.3(8) . .
C35 C36 H36 119.8 . .
C37 C36 H36 119.8 . .
C32 C37 C36 122.0(8) . .
C32 C37 H37 119.0 . .
C36 C37 H37 119.0 . .
O6 C38 O5 124.1(9) . .
O6 C38 C35 116.5(7) . .
O5 C38 C35 119.1(8) . .
C40 C39 N3 109.4(7) . .
C40 C39 H39 125.3 . .
N3 C39 H39 125.3 . .
C39 C40 N4 107.0(8) . .
C39 C40 H40 126.5 . .
N4 C40 H40 126.5 . .
N3 C41 N4 113.1(8) . .
N3 C41 H41 123.5 . .
N4 C41 H41 123.5 . .
C43 C42 C47 118.9(8) . .
C43 C42 N4 120.0(7) . .
C47 C42 N4 121.1(8) . .
C42 C43 C44 121.2(8) . .
C42 C43 H43 119.4 . .
C44 C43 H43 119.4 . .
C45 C44 C43 120.0(9) . .
C45 C44 H44 120.0 . .
C43 C44 H44 120.0 . .
C46 C45 C44 117.6(8) . .
C46 C45 C48 122.5(7) . .
C44 C45 C48 119.9(7) . .
C45 C46 C47 121.9(9) . .
C45 C46 H46 119.1 . .
C47 C46 H46 119.1 . .
C42 C47 C46 120.4(9) . .
C42 C47 H47 119.8 . .
C46 C47 H47 119.8 . .
C53 C48 C49 116.2(8) . .
C53 C48 C45 120.9(7) . .
C49 C48 C45 122.8(7) . .
C50 C49 C48 122.9(8) . .
C50 C49 H49 118.6 . .
C48 C49 H49 118.6 . .
C49 C50 C51 118.6(8) . .
C49 C50 H50 120.7 . .
C51 C50 H50 120.7 . .
C52 C51 C50 119.9(8) . .
C52 C51 N5 122.1(7) . .
C50 C51 N5 117.9(7) . .
C51 C52 C53 120.2(8) . .
C51 C52 H52 119.9 . .
C53 C52 H52 119.9 . .
C52 C53 C48 121.9(8) . .
C52 C53 H53 119.0 . .
C48 C53 H53 119.1 . .
N5 C54 C55 106.9(8) . .
N5 C54 H54 126.5 . .
C55 C54 H54 126.5 . .
C54 C55 N6 109.7(8) . .
C54 C55 H55 125.2 . .
N6 C55 H55 125.2 . .
N6 C56 N5 111.4(8) . .
N6 C56 H56 124.3 . .
N5 C56 H56 124.3 . .
O2 Co1 O10 88.1(2) 4_548 .
O2 Co1 N6 172.0(2) 4_548 4_446
O10 Co1 N6 93.4(2) . 4_446
O2 Co1 O8 85.8(2) 4_548 1_556
O10 Co1 O8 172.7(2) . 1_556
N6 Co1 O8 92.1(2) 4_446 1_556
O2 Co1 N1 91.6(2) 4_548 .
O10 Co1 N1 99.3(2) . .
N6 Co1 N1 95.8(3) 4_446 .
O8 Co1 N1 84.9(2) 1_556 .
O2 Co1 O11 86.6(2) 4_548 .
O10 Co1 O11 90.35(19) . .
N6 Co1 O11 85.6(2) 4_446 .
O8 Co1 O11 85.25(19) 1_556 .
N1 Co1 O11 170.1(2) . .
O4 Co2 O6 88.3(2) . 4_557
O4 Co2 N3 91.1(2) . .
O6 Co2 N3 175.7(3) 4_557 .
O4 Co2 O9 172.5(2) . .
O6 Co2 O9 86.3(2) 4_557 .
N3 Co2 O9 94.6(2) . .
O4 Co2 N2 89.7(2) . .
O6 Co2 N2 89.9(2) 4_557 .
N3 Co2 N2 94.4(3) . .
O9 Co2 N2 85.1(2) . .
O4 Co2 O11 103.1(2) . 2_567
O6 Co2 O11 83.7(2) 4_557 2_567
N3 Co2 O11 92.2(2) . 2_567
O9 Co2 O11 81.5(2) . 2_567
N2 Co2 O11 165.5(2) . 2_567
C2 N1 C1 119.5(7) . .
C2 N1 Co1 126.8(5) . .
C1 N1 Co1 113.2(5) . .
C20 N2 C24 115.7(7) . .
C20 N2 Co2 119.0(5) . .
C24 N2 Co2 125.2(5) . .
C41 N3 C39 104.6(7) . .
C41 N3 Co2 131.2(6) . .
C39 N3 Co2 124.2(5) . .
C41 N4 C40 105.7(7) . .
C41 N4 C42 127.6(7) . .
C40 N4 C42 126.4(7) . .
C54 N5 C56 107.5(7) . .
C54 N5 C51 127.5(7) . .
C56 N5 C51 124.8(7) . .
C56 N6 C55 104.4(7) . .
C56 N6 Co1 129.1(6) . 4_456
C55 N6 Co1 126.5(5) . 4_456
C12 O2 Co1 136.7(6) . 4_558
C19 O4 Co2 129.9(5) . .
C38 O6 Co2 136.4(6) . 4_547
C31 O8 Co1 125.5(5) . 1_554
Co2 O9 H1W 104(5) . .
Co2 O9 H2W 140(5) . .
H1W O9 H2W 114.6(2) . .
Co1 O10 H3W 120.6(5) . .
Co1 O10 H4W 120.6(5) . .
H3W O10 H4W 114.5(2) . .
Co2 O11 Co1 150.9(2) 2_547 .
Co2 O11 H5W 89.8(16) 2_547 .
Co1 O11 H5W 107.1(4) . .
Co2 O11 H6W 86.0(17) 2_547 .
Co1 O11 H6W 107.1(4) . .
H5W O11 H6W 114.6(2) . .
H9W O13 H10W 114.6(2) . .
H12W O14 H11W 114.6(2) . .

loop_
_geom_bond_atom_site_label_1
_geom_bond_atom_site_label_2
_geom_bond_distance
_geom_bond_site_symmetry_2
C1 N1 1.356(9) .
C1 C5 1.376(11) .
C1 H1 0.9300 .
C2 N1 1.314(9) .
C2 C3 1.404(11) .
C2 H2 0.9300 .
C3 C4 1.403(10) .
C3 C13 1.463(10) .
C4 C5 1.372(11) .
C4 H4 0.9300 .
C5 C6 1.500(10) .
C6 C7 1.371(11) .
C6 C11 1.389(11) .
C7 C8 1.371(10) .
C7 H7 0.9300 .
C8 C9 1.379(11) .
C8 H8 0.9300 .
C9 C10 1.363(11) .
C9 C12 1.513(11) .
C10 C11 1.406(11) .
C10 H10 0.9300 .
C11 H11 0.9300 .
C12 O1 1.239(10) .
C12 O2 1.260(10) .
C13 C18 1.377(11) .
C13 C14 1.398(12) .
C14 C15 1.365(11) .
C14 H14 0.9300 .
C15 C16 1.367(11) .
C15 H15 0.9300 .
C16 C17 1.390(11) .
C16 C19 1.504(10) .
C17 C18 1.396(11) .
C17 H17 0.9300 .
C18 H18 0.9300 .
C19 O3 1.252(10) .
C19 O4 1.275(9) .
C20 N2 1.322(9) .
C20 C21 1.373(11) .
C20 H20 0.9300 .
C21 C22 1.399(10) .
C21 C32 1.474(10) .
C22 C23 1.382(10) .
C22 H22 0.9300 .
C23 C24 1.348(11) .
C23 C25 1.491(10) .
C24 N2 1.364(9) .
C24 H24 0.9300 .
C25 C26 1.369(12) .
C25 C30 1.419(10) .
C26 C27 1.395(11) .
C26 H26 0.9300 .
C27 C28 1.402(11) .
C27 H27 0.9300 .
C28 C29 1.375(11) .
C28 C31 1.501(11) .
C29 C30 1.369(11) .
C29 H29 0.9300 .
C30 H30 0.9300 .
C31 O8 1.251(10) .
C31 O7 1.259(10) .
C32 C33 1.378(10) .
C32 C37 1.384(11) .
C33 C34 1.376(10) .
C33 H33 0.9300 .
C34 C35 1.378(11) .
C34 H34 0.9300 .
C35 C36 1.374(11) .
C35 C38 1.503(11) .
C36 C37 1.385(11) .
C36 H36 0.9300 .
C37 H37 0.9300 .
C38 O6 1.234(10) .
C38 O5 1.247(10) .
C39 C40 1.348(11) .
C39 N3 1.368(10) .
C39 H39 0.9300 .
C40 N4 1.358(10) .
C40 H40 0.9300 .
C41 N3 1.306(10) .
C41 N4 1.333(10) .
C41 H41 0.9300 .
C42 C43 1.347(12) .
C42 C47 1.357(13) .
C42 N4 1.428(9) .
C43 C44 1.402(11) .
C43 H43 0.9300 .
C44 C45 1.389(12) .
C44 H44 0.9300 .
C45 C46 1.348(12) .
C45 C48 1.495(8) .
C46 C47 1.396(11) .
C46 H46 0.9300 .
C47 H47 0.9300 .
C48 C53 1.381(10) .
C48 C49 1.384(11) .
C49 C50 1.369(11) .
C49 H49 0.9300 .
C50 C51 1.384(10) .
C50 H50 0.9300 .
C51 C52 1.357(11) .
C51 N5 1.452(9) .
C52 C53 1.370(10) .
C52 H52 0.9300 .
C53 H53 0.9300 .
C54 N5 1.328(11) .
C54 C55 1.353(10) .
C54 H54 0.9300 .
C55 N6 1.360(11) .
C55 H55 0.9300 .
C56 N6 1.328(10) .
C56 N5 1.332(10) .
C56 H56 0.9300 .
Co1 O2 2.045(5) 4_548
Co1 O10 2.081(5) .
Co1 N6 2.082(6) 4_446
Co1 O8 2.117(5) 1_556
Co1 N1 2.160(6) .
Co1 O11 2.234(5) .
Co2 O4 2.021(5) .
Co2 O6 2.086(5) 4_557
Co2 N3 2.101(6) .
Co2 O9 2.147(5) .
Co2 N2 2.151(6) .
Co2 O11 2.206(5) 2_567
N6 Co1 2.082(6) 4_456
O2 Co1 2.045(5) 4_558
O6 Co2 2.086(5) 4_547
O8 Co1 2.117(5) 1_554
O9 H1W 0.8201(11) .
O9 H2W 0.8200(11) .
O10 H3W 0.8202(11) .
O10 H4W 0.8202(11) .
O11 Co2 2.206(5) 2_547
O11 H5W 0.8201(11) .
O11 H6W 0.8201(11) .
O12 H7W 0.8201(11) .
O13 H9W 0.8200(11) .
O13 H10W 0.8199(11) .
O14 H12W 0.8200(13) .
O14 H11W 0.8200(12) .
